data_4132198
loop_
_publ_author_name
'He, Xuewen'
'Zhao, Zheng'
'Xiong, Ling-Hong'
'Gao, Peng Fei'
'Peng, Chen'
'Li, Rong Sheng'
'Xiong, Yu'
'Li, Zhi'
'Sung, Herman H.-Y.'
'Williams, Ian D.'
'Kwok, Ryan T. K.'
'Lam, Jacky W. Y.'
'Huang, Cheng Zhi'
'Ma, Nan'
'Tang, Ben Zhong'

_publ_section_title
;
 Redox-Active AIEgen-Derived Plasmonic and Fluorescent Core@Shell
 Nanoparticles for Multimodality Bioimaging.
;
_journal_issue 22
_journal_name_full 'Journal of the American Chemical Society'
_journal_page_first 6904
_journal_page_last 6911
_journal_paper_doi 10.1021/jacs.8b02350
_journal_volume 140
_journal_year 2018
_chemical_formula_moiety 'C36 H24 N2 O2'
_chemical_formula_sum 'C36 H24 N2 O2'
_chemical_formula_weight 516.57
_space_group_crystal_system triclinic
_space_group_IT_number 2
_space_group_name_Hall '-P 1'
_space_group_name_H-M_alt 'P -1'
_atom_sites_solution_hydrogens geom
_atom_sites_solution_primary direct
_audit_creation_date 2017-05-22
_audit_creation_method
;
Olex2 1.2
(compiled 2017.03.28 svn.r3405 for OlexSys, GUI svn.r5337)
;
_cell_angle_alpha 75.573(4)
_cell_angle_beta 86.417(4)
_cell_angle_gamma 89.725(4)
_cell_formula_units_Z 2
_cell_length_a 9.4540(5)
_cell_length_b 10.1497(5)
_cell_length_c 15.3519(8)
_cell_measurement_reflns_used 4141
_cell_measurement_temperature 220.00(10)
_cell_measurement_theta_max 73.6700
_cell_measurement_theta_min 4.4880
_cell_volume 1423.77(13)
_computing_cell_refinement 'CrysAlisPro 1.171.38.46 (Rigaku OD, 2015)'
_computing_data_collection 'CrysAlisPro 1.171.38.46 (Rigaku OD, 2015)'
_computing_data_reduction 'CrysAlisPro 1.171.38.46 (Rigaku OD, 2015)'
_computing_molecular_graphics 'Olex2 (Dolomanov et al., 2009)'
_computing_publication_material 'Olex2 (Dolomanov et al., 2009)'
_computing_structure_refinement 'ShelXL (Sheldrick, 2015)'
_computing_structure_solution 'ShelXS (Sheldrick, 2008)'
_diffrn_ambient_environment N~2~
_diffrn_ambient_temperature 220.00(10)
_diffrn_detector 'CCD plate'
_diffrn_detector_area_resol_mean 10.3577
_diffrn_detector_type Atlas
_diffrn_measured_fraction_theta_full 0.983
_diffrn_measured_fraction_theta_max 0.981
_diffrn_measurement_details
;
List of Runs (angles in degrees, time in seconds):

  # Type    Start    End  Width  t~exp~   \w     \q     \k     \f   Frames
--------------------------------------------------------------------------
  1  \w     33.00 120.00   1.00    5.00    --  106.99-125.00 150.00   87
  2  \w    -70.00  33.00   1.00    2.00    --  -40.57  57.00 -60.00  103
  3  \w    -95.00  -2.00   1.00    2.00    --  -40.57 125.00   0.00   93
  4  \w   -105.00 -20.00   1.00    2.00    --  -40.57 -57.00 150.00   85
  5  \w     43.00 137.00   1.00    5.00    --  106.99 -61.00 120.00   94
  6  \w     86.00 178.00   1.00    5.00    --  106.99  77.00 150.00   92
  7  \w     94.00 177.00   1.00    5.00    --  106.99 125.00  90.00   83
  8  \w     76.00 168.00   1.00    5.00    --  106.99  30.00-120.00   92
  9  \w    109.00 178.00   1.00    5.00    --  106.99 125.00-180.00   69
 10  \w     73.00 165.00   1.00    5.00    --  106.99  77.00 -90.00   92
 11  \w     61.00 109.00   1.00    5.00    --  106.99 -94.00-120.00   48
;
_diffrn_measurement_device 'kappa diffractometer'
_diffrn_measurement_device_type 'SuperNova, Dual, Cu at zero, Atlas'
_diffrn_measurement_method '\w scans'
_diffrn_orient_matrix_type 'CrysAlisPro convention (1999,Acta A55,543-557)'
_diffrn_orient_matrix_UB_11 0.0024410000
_diffrn_orient_matrix_UB_12 -0.1559829000
_diffrn_orient_matrix_UB_13 0.0350685000
_diffrn_orient_matrix_UB_21 -0.1305400000
_diffrn_orient_matrix_UB_22 -0.0121429000
_diffrn_orient_matrix_UB_23 -0.0528620000
_diffrn_orient_matrix_UB_31 0.0980535000
_diffrn_orient_matrix_UB_32 -0.0093761000
_diffrn_orient_matrix_UB_33 -0.0821922000
_diffrn_radiation_monochromator mirror
_diffrn_radiation_probe x-ray
_diffrn_radiation_type CuK\a
_diffrn_radiation_wavelength 1.54184
_diffrn_reflns_av_R_equivalents 0.0137
_diffrn_reflns_av_unetI/netI 0.0187
_diffrn_reflns_Laue_measured_fraction_full 0.983
_diffrn_reflns_Laue_measured_fraction_max 0.981
_diffrn_reflns_limit_h_max 10
_diffrn_reflns_limit_h_min -11
_diffrn_reflns_limit_k_max 8
_diffrn_reflns_limit_k_min -12
_diffrn_reflns_limit_l_max 14
_diffrn_reflns_limit_l_min -18
_diffrn_reflns_number 7794
_diffrn_reflns_point_group_measured_fraction_full 0.983
_diffrn_reflns_point_group_measured_fraction_max 0.981
_diffrn_reflns_theta_full 66.500
_diffrn_reflns_theta_max 67.491
_diffrn_reflns_theta_min 4.498
_diffrn_source 'micro-focus sealed X-ray tube'
_diffrn_source_current 0.80
_diffrn_source_power 0.040
_diffrn_source_target Cu
_diffrn_source_type 'SuperNova (Cu) X-ray Source'
_diffrn_source_voltage 50
_exptl_absorpt_coefficient_mu 0.591
_exptl_absorpt_correction_T_max 1.00000
_exptl_absorpt_correction_T_min 0.93869
_exptl_absorpt_correction_type multi-scan
_exptl_absorpt_process_details
;
CrysAlisPro 1.171.38.46 (Rigaku Oxford Diffraction, 2015)
Empirical absorption correction using spherical harmonics,
 implemented in SCALE3 ABSPACK scaling algorithm.
;
_exptl_crystal_colour red
_exptl_crystal_density_diffrn 1.205
_exptl_crystal_density_method 'not measured'
_exptl_crystal_description block
_exptl_crystal_F_000 540
_exptl_crystal_size_max 0.25
_exptl_crystal_size_mid 0.12
_exptl_crystal_size_min 0.10
_refine_diff_density_max 0.137
_refine_diff_density_min -0.174
_refine_diff_density_rms 0.033
_refine_ls_extinction_method none
_refine_ls_goodness_of_fit_ref 1.004
_refine_ls_hydrogen_treatment constr
_refine_ls_matrix_type full
_refine_ls_number_parameters 363
_refine_ls_number_reflns 5040
_refine_ls_number_restraints 0
_refine_ls_restrained_S_all 1.004
_refine_ls_R_factor_all 0.0435
_refine_ls_R_factor_gt 0.0376
_refine_ls_shift/su_max 0.001
_refine_ls_shift/su_mean 0.000
_refine_ls_structure_factor_coef Fsqd
_refine_ls_weighting_details 'w=1/[\s^2^(Fo^2^)+(0.0554P)^2^+0.2105P] where P=(Fo^2^+2Fc^2^)/3'
_refine_ls_weighting_scheme calc
_refine_ls_wR_factor_gt 0.0978
_refine_ls_wR_factor_ref 0.1020
_reflns_Friedel_coverage 0.000
_reflns_number_gt 4325
_reflns_number_total 5040
_reflns_threshold_expression 'I > 2\s(I)'
_cod_data_source_file ja8b02350_si_002.cif
_cod_data_source_block zz25cult
_cod_database_code 4132198
_shelx_shelxl_version_number 2014/7
_shelx_space_group_comment
;
The symmetry employed for this shelxl refinement is uniquely defined
by the following loop, which should always be used as a source of
symmetry information in preference to the above space-group names.
They are only intended as comments.
;
_reflns_odcompleteness_completeness 98.74
_reflns_odcompleteness_iscentric 1
_reflns_odcompleteness_theta 66.97
_olex2_refinement_description
;
1. Fixed Uiso
 At 1.2 times of:
  All C(H) groups
 At 1.5 times of:
  All O(H) groups
2.a Aromatic/amide H refined with riding coordinates:
 C6(H6), C7(H7), C9(H9), C10(H10), C12(H12), C13(H13), C14(H14), C15(H15),
 C16(H16), C22(H22), C23(H23), C24(H24), C25(H25), C26(H26), C32(H32), C33(H33),
  C35(H35), C36(H36), C42(H42), C43(H43), C45(H45), C46(H46)
2.b Idealised tetrahedral OH refined as rotating group:
 O1(H1), O2(H2)
;
_olex2_date_sample_data_collection 2017-04-12
_olex2_submission_special_instructions 'No special instructions were received'
_oxdiff_exptl_absorpt_empirical_details
;
Empirical correction (ABSPACK) includes:
- Absorption correction using spherical harmonics
- Frame scaling
;
_oxdiff_exptl_absorpt_empirical_full_max 1.227
_oxdiff_exptl_absorpt_empirical_full_min 0.808

loop_
_space_group_symop_operation_xyz
'x, y, z'
'-x, -y, -z'

loop_
_atom_site_label
_atom_site_type_symbol
_atom_site_fract_x
_atom_site_fract_y
_atom_site_fract_z
_atom_site_U_iso_or_equiv
_atom_site_adp_type
_atom_site_occupancy
_atom_site_site_symmetry_order
_atom_site_calc_flag
_atom_site_refinement_flags_posn
O1 O 0.15080(12) 0.10150(10) 0.80654(7) 0.0556(3) Uani 1 1 d .
H1 H 0.0849 0.1176 0.8406 0.083 Uiso 1 1 calc GR
O2 O 0.29514(11) 0.48078(11) 0.15913(6) 0.0530(3) Uani 1 1 d .
H2 H 0.2323 0.4280 0.1524 0.079 Uiso 1 1 calc GR
N1 N 0.09657(15) 0.84062(17) 1.07803(9) 0.0663(4) Uani 1 1 d .
N2 N -0.07740(16) 0.6769(2) 0.88329(11) 0.0852(6) Uani 1 1 d .
C1 C 0.12837(15) 0.80618(16) 1.01438(10) 0.0510(4) Uani 1 1 d .
C2 C 0.02520(17) 0.71732(19) 0.90257(10) 0.0600(4) Uani 1 1 d .
C3 C 0.15167(15) 0.76650(15) 0.93113(9) 0.0463(3) Uani 1 1 d .
C4 C 0.27743(14) 0.77894(13) 0.88127(8) 0.0402(3) Uani 1 1 d .
C5 C 0.28166(13) 0.76066(13) 0.78882(8) 0.0380(3) Uani 1 1 d .
C6 C 0.18193(14) 0.82456(13) 0.72938(9) 0.0424(3) Uani 1 1 d .
H6 H 0.1149 0.8826 0.7476 0.051 Uiso 1 1 calc R
C7 C 0.18080(14) 0.80334(13) 0.64408(9) 0.0409(3) Uani 1 1 d .
H7 H 0.1153 0.8498 0.6040 0.049 Uiso 1 1 calc R
C8 C 0.27566(13) 0.71373(12) 0.61653(8) 0.0349(3) Uani 1 1 d .
C9 C 0.37863(13) 0.65426(13) 0.67468(8) 0.0381(3) Uani 1 1 d .
H9 H 0.4459 0.5965 0.6563 0.046 Uiso 1 1 calc R
C10 C 0.38330(13) 0.67901(13) 0.75926(8) 0.0397(3) Uani 1 1 d .
H10 H 0.4554 0.6405 0.7968 0.048 Uiso 1 1 calc R
C11 C 0.40993(14) 0.81037(14) 0.91788(8) 0.0425(3) Uani 1 1 d .
C12 C 0.44819(17) 0.73835(19) 1.00222(10) 0.0604(4) Uani 1 1 d .
H12 H 0.3892 0.6683 1.0374 0.073 Uiso 1 1 calc R
C13 C 0.57432(19) 0.7707(2) 1.03414(11) 0.0754(5) Uani 1 1 d .
H13 H 0.6015 0.7208 1.0907 0.090 Uiso 1 1 calc R
C14 C 0.65942(18) 0.8740(2) 0.98429(12) 0.0710(5) Uani 1 1 d .
H14 H 0.7437 0.8960 1.0071 0.085 Uiso 1 1 calc R
C15 C 0.62211(18) 0.9458(2) 0.90110(12) 0.0659(5) Uani 1 1 d .
H15 H 0.6803 1.0176 0.8672 0.079 Uiso 1 1 calc R
C16 C 0.49916(16) 0.91273(17) 0.86699(10) 0.0534(4) Uani 1 1 d .
H16 H 0.4758 0.9599 0.8089 0.064 Uiso 1 1 calc R
C20 C 0.26729(12) 0.68732(12) 0.52563(8) 0.0345(3) Uani 1 1 d .
C21 C 0.25760(14) 0.81377(12) 0.45235(8) 0.0376(3) Uani 1 1 d .
C22 C 0.14791(16) 0.83162(15) 0.39411(10) 0.0484(3) Uani 1 1 d .
H22 H 0.0784 0.7632 0.4011 0.058 Uiso 1 1 calc R
C23 C 0.1408(2) 0.94933(17) 0.32617(11) 0.0638(4) Uani 1 1 d .
H23 H 0.0673 0.9600 0.2866 0.077 Uiso 1 1 calc R
C24 C 0.2405(2) 1.05089(17) 0.31604(11) 0.0711(5) Uani 1 1 d .
H24 H 0.2354 1.1306 0.2694 0.085 Uiso 1 1 calc R
C25 C 0.3483(2) 1.03596(16) 0.37431(11) 0.0686(5) Uani 1 1 d .
H25 H 0.4159 1.1059 0.3679 0.082 Uiso 1 1 calc R
C26 C 0.35656(17) 0.91794(14) 0.44215(9) 0.0516(3) Uani 1 1 d .
H26 H 0.4300 0.9082 0.4818 0.062 Uiso 1 1 calc R
C30 C 0.26140(12) 0.55970(12) 0.51254(8) 0.0336(2) Uani 1 1 d .
C31 C 0.23503(12) 0.43861(12) 0.58963(8) 0.0343(2) Uani 1 1 d .
C32 C 0.13323(13) 0.44366(13) 0.65842(9) 0.0400(3) Uani 1 1 d .
H32 H 0.0832 0.5247 0.6555 0.048 Uiso 1 1 calc R
C33 C 0.10348(14) 0.33372(14) 0.73060(9) 0.0446(3) Uani 1 1 d .
H33 H 0.0340 0.3403 0.7758 0.054 Uiso 1 1 calc R
C34 C 0.17641(14) 0.21370(13) 0.73615(8) 0.0418(3) Uani 1 1 d .
C35 C 0.27649(14) 0.20424(13) 0.66797(9) 0.0426(3) Uani 1 1 d .
H35 H 0.3255 0.1226 0.6710 0.051 Uiso 1 1 calc R
C36 C 0.30409(13) 0.31539(13) 0.59543(8) 0.0382(3) Uani 1 1 d .
H36 H 0.3709 0.3075 0.5491 0.046 Uiso 1 1 calc R
C41 C 0.27219(12) 0.53516(12) 0.42043(8) 0.0334(2) Uani 1 1 d .
C42 C 0.35864(12) 0.61563(12) 0.35035(8) 0.0372(3) Uani 1 1 d .
H42 H 0.4150 0.6842 0.3624 0.045 Uiso 1 1 calc R
C43 C 0.36388(13) 0.59768(14) 0.26423(9) 0.0409(3) Uani 1 1 d .
H43 H 0.4221 0.6544 0.2183 0.049 Uiso 1 1 calc R
C44 C 0.28298(13) 0.49570(13) 0.24535(8) 0.0385(3) Uani 1 1 d .
C45 C 0.19915(13) 0.41198(13) 0.31371(9) 0.0390(3) Uani 1 1 d .
H45 H 0.1454 0.3416 0.3017 0.047 Uiso 1 1 calc R
C46 C 0.19421(13) 0.43172(12) 0.40011(8) 0.0376(3) Uani 1 1 d .
H46 H 0.1369 0.3739 0.4460 0.045 Uiso 1 1 calc R

loop_
_atom_site_aniso_label
_atom_site_aniso_U_11
_atom_site_aniso_U_22
_atom_site_aniso_U_33
_atom_site_aniso_U_23
_atom_site_aniso_U_13
_atom_site_aniso_U_12
O1 0.0772(7) 0.0417(5) 0.0441(5) -0.0059(4) 0.0072(5) -0.0025(5)
O2 0.0603(6) 0.0660(7) 0.0387(5) -0.0255(5) 0.0021(4) -0.0152(5)
N1 0.0685(8) 0.0881(10) 0.0497(7) -0.0353(7) 0.0162(6) -0.0251(7)
N2 0.0598(9) 0.1378(16) 0.0738(10) -0.0571(11) 0.0044(7) -0.0350(10)
C1 0.0485(7) 0.0650(9) 0.0435(8) -0.0226(7) 0.0064(6) -0.0182(7)
C2 0.0534(9) 0.0845(11) 0.0511(8) -0.0358(8) 0.0063(7) -0.0168(8)
C3 0.0484(7) 0.0560(8) 0.0391(7) -0.0212(6) 0.0008(5) -0.0118(6)
C4 0.0477(7) 0.0390(6) 0.0362(6) -0.0142(5) -0.0015(5) -0.0051(5)
C5 0.0430(6) 0.0384(6) 0.0359(6) -0.0151(5) -0.0021(5) -0.0050(5)
C6 0.0488(7) 0.0407(7) 0.0426(7) -0.0198(5) -0.0037(5) 0.0078(5)
C7 0.0488(7) 0.0385(6) 0.0392(6) -0.0152(5) -0.0093(5) 0.0076(5)
C8 0.0409(6) 0.0318(6) 0.0345(6) -0.0126(5) -0.0026(5) -0.0030(5)
C9 0.0393(6) 0.0382(6) 0.0412(6) -0.0174(5) -0.0044(5) 0.0023(5)
C10 0.0398(6) 0.0436(7) 0.0384(6) -0.0143(5) -0.0067(5) -0.0004(5)
C11 0.0455(7) 0.0516(7) 0.0340(6) -0.0179(5) 0.0002(5) -0.0063(6)
C12 0.0558(9) 0.0816(11) 0.0405(8) -0.0088(7) -0.0029(6) -0.0102(8)
C13 0.0607(10) 0.1180(17) 0.0457(9) -0.0144(9) -0.0129(7) -0.0067(10)
C14 0.0498(8) 0.1141(15) 0.0583(10) -0.0382(10) -0.0046(7) -0.0162(9)
C15 0.0600(9) 0.0843(12) 0.0583(9) -0.0285(9) 0.0039(7) -0.0278(9)
C16 0.0570(8) 0.0629(9) 0.0420(7) -0.0168(7) 0.0001(6) -0.0162(7)
C20 0.0369(6) 0.0345(6) 0.0350(6) -0.0137(5) -0.0040(5) -0.0005(5)
C21 0.0488(7) 0.0333(6) 0.0343(6) -0.0151(5) -0.0028(5) 0.0030(5)
C22 0.0524(8) 0.0448(7) 0.0518(8) -0.0174(6) -0.0117(6) 0.0104(6)
C23 0.0837(12) 0.0538(9) 0.0566(9) -0.0148(7) -0.0229(8) 0.0263(8)
C24 0.1249(16) 0.0410(8) 0.0452(8) -0.0062(6) -0.0082(9) 0.0190(9)
C25 0.1112(14) 0.0386(8) 0.0546(9) -0.0107(7) 0.0020(9) -0.0180(8)
C26 0.0728(9) 0.0408(7) 0.0434(7) -0.0131(6) -0.0081(7) -0.0108(7)
C30 0.0328(5) 0.0349(6) 0.0361(6) -0.0141(5) -0.0041(4) 0.0001(4)
C31 0.0351(6) 0.0353(6) 0.0361(6) -0.0148(5) -0.0041(5) -0.0027(5)
C32 0.0392(6) 0.0361(6) 0.0466(7) -0.0148(5) 0.0020(5) -0.0007(5)
C33 0.0467(7) 0.0428(7) 0.0460(7) -0.0171(6) 0.0096(6) -0.0055(6)
C34 0.0503(7) 0.0381(7) 0.0378(6) -0.0107(5) -0.0016(5) -0.0073(5)
C35 0.0471(7) 0.0350(6) 0.0470(7) -0.0128(5) -0.0037(5) 0.0043(5)
C36 0.0390(6) 0.0386(6) 0.0392(6) -0.0147(5) 0.0001(5) 0.0008(5)
C41 0.0342(6) 0.0320(6) 0.0370(6) -0.0139(5) -0.0031(5) 0.0015(4)
C42 0.0355(6) 0.0364(6) 0.0440(7) -0.0178(5) -0.0021(5) -0.0030(5)
C43 0.0404(6) 0.0434(7) 0.0401(6) -0.0137(5) 0.0025(5) -0.0052(5)
C44 0.0390(6) 0.0438(7) 0.0369(6) -0.0174(5) -0.0032(5) 0.0024(5)
C45 0.0402(6) 0.0377(6) 0.0442(7) -0.0193(5) -0.0042(5) -0.0035(5)
C46 0.0410(6) 0.0344(6) 0.0394(6) -0.0132(5) -0.0009(5) -0.0037(5)

loop_
_atom_type_symbol
_atom_type_description
_atom_type_scat_dispersion_real
_atom_type_scat_dispersion_imag
_atom_type_scat_source
C C 0.0181 0.0091 'International Tables Vol C Tables 4.2.6.8 and 6.1.1.4'
H H 0.0000 0.0000 'International Tables Vol C Tables 4.2.6.8 and 6.1.1.4'
N N 0.0311 0.0180 'International Tables Vol C Tables 4.2.6.8 and 6.1.1.4'
O O 0.0492 0.0322 'International Tables Vol C Tables 4.2.6.8 and 6.1.1.4'

loop_
_geom_angle_atom_site_label_1
_geom_angle_atom_site_label_2
_geom_angle_atom_site_label_3
_geom_angle
N1 C1 C3 173.24(17)
N2 C2 C3 177.31(17)
C2 C3 C1 112.64(12)
C4 C3 C1 124.85(12)
C4 C3 C2 122.44(12)
C3 C4 C5 119.63(12)
C3 C4 C11 121.26(11)
C11 C4 C5 119.11(11)
C6 C5 C4 120.10(11)
C10 C5 C4 121.16(11)
C10 C5 C6 118.74(11)
C7 C6 C5 120.64(11)
C6 C7 C8 120.79(12)
C7 C8 C20 119.68(11)
C9 C8 C7 118.34(11)
C9 C8 C20 121.96(11)
C10 C9 C8 120.95(11)
C9 C10 C5 120.28(11)
C12 C11 C4 121.19(13)
C16 C11 C4 119.60(12)
C16 C11 C12 119.21(13)
C11 C12 C13 119.43(15)
C14 C13 C12 120.75(16)
C13 C14 C15 120.12(15)
C14 C15 C16 120.05(16)
C15 C16 C11 120.39(15)
C21 C20 C8 113.22(10)
C30 C20 C8 122.88(11)
C30 C20 C21 123.81(11)
C22 C21 C20 121.02(12)
C26 C21 C20 120.29(12)
C26 C21 C22 118.67(13)
C23 C22 C21 120.30(15)
C24 C23 C22 120.44(16)
C23 C24 C25 119.99(15)
C24 C25 C26 119.88(16)
C25 C26 C21 120.70(15)
C20 C30 C31 121.16(10)
C20 C30 C41 121.87(11)
C31 C30 C41 116.87(10)
C32 C31 C30 119.98(11)
C36 C31 C30 122.95(11)
C36 C31 C32 117.02(11)
C33 C32 C31 122.21(12)
C32 C33 C34 119.67(12)
O1 C34 C33 121.93(12)
O1 C34 C35 118.41(12)
C33 C34 C35 119.65(12)
C36 C35 C34 119.90(12)
C35 C36 C31 121.51(11)
C42 C41 C30 121.85(10)
C46 C41 C30 121.27(11)
C46 C41 C42 116.87(11)
C43 C42 C41 122.12(11)
C42 C43 C44 119.84(12)
O2 C44 C43 117.16(11)
O2 C44 C45 123.32(11)
C45 C44 C43 119.48(11)
C44 C45 C46 120.07(11)
C45 C46 C41 121.58(11)

loop_
_geom_bond_atom_site_label_1
_geom_bond_atom_site_label_2
_geom_bond_distance
O1 C34 1.3710(16)
O2 C44 1.3670(15)
N1 C1 1.1400(19)
N2 C2 1.139(2)
C1 C3 1.4369(18)
C2 C3 1.432(2)
C3 C4 1.3620(19)
C4 C5 1.4745(16)
C4 C11 1.4725(18)
C5 C6 1.3962(18)
C5 C10 1.3933(18)
C6 C7 1.3797(17)
C7 C8 1.3952(17)
C8 C9 1.3941(17)
C8 C20 1.4919(16)
C9 C10 1.3859(17)
C11 C12 1.388(2)
C11 C16 1.387(2)
C12 C13 1.388(2)
C13 C14 1.366(3)
C14 C15 1.370(3)
C15 C16 1.380(2)
C20 C21 1.4878(17)
C20 C30 1.3613(17)
C21 C22 1.3932(19)
C21 C26 1.3880(19)
C22 C23 1.381(2)
C23 C24 1.373(3)
C24 C25 1.381(3)
C25 C26 1.383(2)
C30 C31 1.4881(17)
C30 C41 1.4930(16)
C31 C32 1.3941(17)
C31 C36 1.3937(17)
C32 C33 1.3784(19)
C33 C34 1.3835(19)
C34 C35 1.3876(19)
C35 C36 1.3862(18)
C41 C42 1.3968(17)
C41 C46 1.3937(16)
C42 C43 1.3768(17)
C43 C44 1.3875(18)
C44 C45 1.3820(18)
C45 C46 1.3879(17)

loop_
_geom_hbond_atom_site_label_D
_geom_hbond_atom_site_label_H
_geom_hbond_atom_site_label_A
_geom_hbond_distance_DH
_geom_hbond_distance_HA
_geom_hbond_distance_DA
_geom_hbond_angle_DHA
_geom_hbond_site_symmetry_A
O1 H1 N1 0.83 2.16 2.9904(17) 176.0 2_567
O2 H2 N2 0.83 2.00 2.8183(17) 170.5 2_566
